data_7047100
loop_
_publ_author_name
'Pasi\'nska, K'
'Piecha-Bisiorek, A'
'Kinzhybalo, V.'
'Ci\.zman, A'
'G\;agor, A'
'Pietraszko, A.'

_publ_section_title
;
 A paraelectric-ferroelectric phase transition of an organically templated
 zinc oxalate coordination polymer.
;
_journal_issue 33
_journal_name_full 'Dalton transactions (Cambridge, England : 2003)'
_journal_page_first 11308
_journal_page_last 11312
_journal_paper_doi 10.1039/c8dt02859a
_journal_volume 47
_journal_year 2018
_chemical_formula_moiety 'C4 O8 Zn, C6 H14 N2, 3(H2 O)'
_chemical_formula_sum 'C10 H20 N2 O11 Zn'
_chemical_formula_weight 409.67
_space_group_crystal_system monoclinic
_space_group_IT_number 14
_space_group_name_Hall '-P 2yn'
_space_group_name_H-M_alt 'P 1 21/n 1'
_symmetry_space_group_name_Hall '-P 2yn'
_symmetry_space_group_name_H-M 'P 1 21/n 1'
_atom_sites_solution_hydrogens mixed
_audit_creation_method SHELXL-2014/7
_audit_update_record
;
2017-10-27 deposited with the CCDC.
2018-07-23 downloaded from the CCDC.
;
_cell_angle_alpha 90
_cell_angle_beta 91.52(3)
_cell_angle_gamma 90
_cell_formula_units_Z 4
_cell_length_a 9.454(3)
_cell_length_b 16.816(5)
_cell_length_c 9.765(3)
_cell_measurement_reflns_used 3696
_cell_measurement_temperature 290(2)
_cell_measurement_theta_max 25.5910
_cell_measurement_theta_min 2.4500
_cell_volume 1551.9(8)
_computing_structure_refinement 'SHELXL-2014/7 (Sheldrick, 2014)'
_diffrn_ambient_temperature 290(2)
_diffrn_detector_area_resol_mean 10.6249
_diffrn_measured_fraction_theta_full 0.999
_diffrn_measured_fraction_theta_max 0.999
_diffrn_measurement_device_type 'Xcalibur, Atlas'
_diffrn_radiation_type MoK\a
_diffrn_radiation_wavelength 0.71073
_diffrn_reflns_av_R_equivalents 0.0493
_diffrn_reflns_av_unetI/netI 0.0541
_diffrn_reflns_Laue_measured_fraction_full 0.999
_diffrn_reflns_Laue_measured_fraction_max 0.999
_diffrn_reflns_limit_h_max 11
_diffrn_reflns_limit_h_min -11
_diffrn_reflns_limit_k_max 20
_diffrn_reflns_limit_k_min -20
_diffrn_reflns_limit_l_max 12
_diffrn_reflns_limit_l_min -12
_diffrn_reflns_number 11636
_diffrn_reflns_point_group_measured_fraction_full 0.999
_diffrn_reflns_point_group_measured_fraction_max 0.999
_diffrn_reflns_theta_full 25.999
_diffrn_reflns_theta_max 25.999
_diffrn_reflns_theta_min 2.422
_diffrn_source 'fine-focus sealed X-ray tube'
_exptl_absorpt_coefficient_mu 1.646
_exptl_absorpt_correction_T_max 0.838
_exptl_absorpt_correction_T_min 0.712
_exptl_absorpt_correction_type analytical
_exptl_absorpt_process_details
;
Clark, R. C. & Reid, J. S. (1995). Acta Cryst. A51, 887-897
;
_exptl_crystal_colour colourless
_exptl_crystal_density_diffrn 1.753
_exptl_crystal_description 'needle '
_exptl_crystal_F_000 848
_exptl_crystal_size_max 0.281
_exptl_crystal_size_mid 0.179
_exptl_crystal_size_min 0.133
_refine_diff_density_max 0.467
_refine_diff_density_min -0.457
_refine_diff_density_rms 0.090
_refine_ls_extinction_method none
_refine_ls_goodness_of_fit_ref 1.030
_refine_ls_hydrogen_treatment constr
_refine_ls_matrix_type full
_refine_ls_number_parameters 202
_refine_ls_number_reflns 3044
_refine_ls_number_restraints 0
_refine_ls_restrained_S_all 1.030
_refine_ls_R_factor_all 0.0678
_refine_ls_R_factor_gt 0.0416
_refine_ls_shift/su_max 0.001
_refine_ls_shift/su_mean 0.000
_refine_ls_structure_factor_coef Fsqd
_refine_ls_weighting_details 'w=1/[\s^2^(Fo^2^)+(0.0480P)^2^] where P=(Fo^2^+2Fc^2^)/3'
_refine_ls_weighting_scheme calc
_refine_ls_wR_factor_gt 0.0935
_refine_ls_wR_factor_ref 0.1019
_reflns_Friedel_coverage 0.000
_reflns_number_gt 2221
_reflns_number_total 3044
_reflns_threshold_expression 'I > 2\s(I)'
_cod_data_source_file c8dt02859a2.cif
_cod_data_source_block DZnOH_290K
_cod_depositor_comments 'Adding full bibliography for 7047095--7047114.cif.'
_cod_database_code 7047100
_shelx_shelxl_version_number 2014/7
_shelx_space_group_comment
;
The symmetry employed for this shelxl refinement is uniquely defined
by the following loop, which should always be used as a source of
symmetry information in preference to the above space-group names.
They are only intended as comments.
;

loop_
_space_group_symop_operation_xyz
'x, y, z'
'-x+1/2, y+1/2, -z+1/2'
'-x, -y, -z'
'x-1/2, -y-1/2, z-1/2'

loop_
_atom_site_label
_atom_site_type_symbol
_atom_site_fract_x
_atom_site_fract_y
_atom_site_fract_z
_atom_site_U_iso_or_equiv
_atom_site_adp_type
_atom_site_occupancy
_atom_site_site_symmetry_order
_atom_site_calc_flag
_atom_site_refinement_flags_posn
_atom_site_refinement_flags_adp
Zn1 Zn 0.10057(4) 0.45382(2) 0.25179(4) 0.03129(15) Uani 1 1 d . .
O1 O -0.0768(2) 0.44052(14) 0.3713(2) 0.0373(6) Uani 1 1 d . .
O2 O 0.0445(2) 0.55707(12) 0.1442(2) 0.0355(6) Uani 1 1 d . .
O3 O 0.3115(2) 0.46136(13) 0.1978(2) 0.0366(6) Uani 1 1 d . .
O4 O 0.1731(2) 0.34103(14) 0.3136(2) 0.0384(6) Uani 1 1 d . .
O5 O -0.0311(2) 0.59579(13) -0.0642(2) 0.0339(5) Uani 1 1 d . .
O6 O -0.1605(2) 0.47624(14) 0.5732(2) 0.0366(6) Uani 1 1 d . .
C1 C -0.0681(3) 0.47575(19) 0.4842(3) 0.0288(7) Uani 1 1 d . .
C2 C 0.3783(3) 0.3981(2) 0.2152(3) 0.0378(9) Uani 1 1 d . .
C3 C 0.2963(3) 0.3264(2) 0.2739(3) 0.0369(8) Uani 1 1 d . .
C4 C 0.0042(3) 0.54412(18) 0.0232(3) 0.0275(7) Uani 1 1 d . .
O7 O 0.3561(3) 0.26083(16) 0.2774(3) 0.0647(9) Uani 1 1 d . .
O8 O 0.5029(3) 0.38676(17) 0.1856(3) 0.0746(10) Uani 1 1 d . .
O9 O 0.4409(3) 0.5819(2) 0.4875(4) 0.0834(10) Uani 1 1 d G .
H9C H 0.3572 0.5699 0.4595 0.125 Uiso 1 1 d G U
H9D H 0.4551 0.5638 0.5679 0.125 Uiso 1 1 d G U
O10 O 0.1516(3) 0.13861(18) 0.3145(4) 0.0662(8) Uani 1 1 d G .
H10C H 0.2196 0.1713 0.3058 0.099 Uiso 1 1 d G U
H10D H 0.1847 0.0916 0.3225 0.099 Uiso 1 1 d G U
O11 O 0.6784(2) 0.50324(18) 0.0855(3) 0.0877(11) Uani 1 1 d G .
H11A H 0.6653 0.5093 -0.0004 0.132 Uiso 1 1 d G U
H11B H 0.6109 0.4756 0.1171 0.132 Uiso 1 1 d G U
N1 N -0.11910(13) 0.17497(7) 0.23480(17) 0.0394(7) Uani 1 1 d G .
H1 H -0.0321 0.1433 0.2405 0.047 Uiso 1 1 calc R U
N2 N -0.33949(12) 0.25481(8) 0.22121(18) 0.0368(7) Uani 1 1 d G .
H2 H -0.4263 0.2866 0.2160 0.044 Uiso 1 1 calc R U
C5 C -0.22404(12) 0.29902(8) 0.15376(18) 0.0440(9) Uani 1 1 d G .
H5A H -0.1996 0.3462 0.2064 0.053 Uiso 1 1 calc R U
H5B H -0.2551 0.3155 0.0626 0.053 Uiso 1 1 calc R U
C6 C -0.09588(12) 0.24495(8) 0.14488(12) 0.0422(9) Uani 1 1 d G .
H6A H -0.0842 0.2277 0.0511 0.051 Uiso 1 1 calc R U
H6B H -0.0111 0.2732 0.1747 0.051 Uiso 1 1 calc R U
C7 C -0.23601(15) 0.12493(8) 0.1757(2) 0.0455(9) Uani 1 1 d G .
H7A H -0.2580 0.0822 0.2384 0.055 Uiso 1 1 calc R U
H7B H -0.2074 0.1016 0.0899 0.055 Uiso 1 1 calc R U
C8 C -0.36529(13) 0.17723(10) 0.15154(15) 0.0458(10) Uani 1 1 d G .
H8A H -0.3817 0.1855 0.0541 0.055 Uiso 1 1 calc R U
H8B H -0.4482 0.1518 0.1882 0.055 Uiso 1 1 calc R U
C9 C -0.15484(15) 0.20212(11) 0.37373(14) 0.0590(11) Uani 1 1 d G .
H9A H -0.0852 0.2404 0.4068 0.071 Uiso 1 1 calc R U
H9B H -0.1544 0.1573 0.4363 0.071 Uiso 1 1 calc R U
C10 C -0.30030(15) 0.24005(11) 0.36746(16) 0.0549(11) Uani 1 1 d G .
H10A H -0.3689 0.2049 0.4082 0.066 Uiso 1 1 calc R U
H10B H -0.2990 0.2898 0.4179 0.066 Uiso 1 1 calc R U

loop_
_atom_site_aniso_label
_atom_site_aniso_U_11
_atom_site_aniso_U_22
_atom_site_aniso_U_33
_atom_site_aniso_U_23
_atom_site_aniso_U_13
_atom_site_aniso_U_12
Zn1 0.0323(2) 0.0324(2) 0.0293(2) -0.00038(17) 0.00284(17) 0.00093(17)
O1 0.0320(12) 0.0468(15) 0.0332(13) -0.0096(11) 0.0043(10) -0.0067(11)
O2 0.0467(14) 0.0276(13) 0.0318(13) -0.0033(10) -0.0057(11) 0.0004(10)
O3 0.0339(13) 0.0304(13) 0.0459(14) 0.0043(11) 0.0082(11) 0.0033(10)
O4 0.0340(13) 0.0387(14) 0.0427(14) 0.0099(11) 0.0055(11) 0.0040(11)
O5 0.0466(14) 0.0241(12) 0.0309(12) 0.0025(10) -0.0014(10) 0.0004(10)
O6 0.0287(12) 0.0506(15) 0.0306(12) -0.0067(11) 0.0053(10) -0.0049(11)
C1 0.0273(17) 0.0319(18) 0.0270(17) 0.0025(14) -0.0021(14) 0.0056(14)
C2 0.039(2) 0.040(2) 0.0345(19) 0.0042(16) 0.0071(16) 0.0030(17)
C3 0.0351(19) 0.040(2) 0.036(2) 0.0009(16) -0.0026(16) 0.0024(17)
C4 0.0254(16) 0.0262(18) 0.0312(18) -0.0030(15) 0.0043(14) -0.0008(14)
O7 0.0510(16) 0.0379(16) 0.106(2) 0.0162(16) 0.0159(16) 0.0143(13)
O8 0.0417(16) 0.0554(19) 0.129(3) 0.0364(18) 0.0372(17) 0.0153(13)
O9 0.063(2) 0.094(3) 0.093(3) 0.002(2) -0.0122(18) -0.023(2)
O10 0.0478(16) 0.0501(18) 0.100(2) 0.0063(19) -0.0120(17) 0.0123(14)
O11 0.121(3) 0.077(2) 0.065(2) 0.0054(19) 0.0013(19) -0.040(2)
N1 0.0351(16) 0.0312(16) 0.0516(19) 0.0046(14) -0.0043(14) 0.0052(13)
N2 0.0267(14) 0.0372(17) 0.0465(17) -0.0006(14) 0.0000(13) 0.0022(13)
C5 0.038(2) 0.037(2) 0.057(2) 0.0155(18) 0.0038(17) -0.0019(17)
C6 0.0337(19) 0.038(2) 0.055(2) 0.0033(18) 0.0052(17) -0.0048(17)
C7 0.053(2) 0.031(2) 0.052(2) -0.0051(17) 0.0073(19) -0.0088(18)
C8 0.038(2) 0.051(2) 0.049(2) -0.0066(19) -0.0009(17) -0.0121(18)
C9 0.076(3) 0.063(3) 0.038(2) 0.002(2) -0.014(2) 0.007(2)
C10 0.067(3) 0.063(3) 0.035(2) -0.0086(19) 0.008(2) -0.003(2)

loop_
_atom_type_symbol
_atom_type_description
_atom_type_scat_dispersion_real
_atom_type_scat_dispersion_imag
_atom_type_scat_source
C C 0.0033 0.0016 'International Tables Vol C Tables 4.2.6.8 and 6.1.1.4'
H H 0.0000 0.0000 'International Tables Vol C Tables 4.2.6.8 and 6.1.1.4'
N N 0.0061 0.0033 'International Tables Vol C Tables 4.2.6.8 and 6.1.1.4'
O O 0.0106 0.0060 'International Tables Vol C Tables 4.2.6.8 and 6.1.1.4'
Zn Zn 0.2839 1.4301 'International Tables Vol C Tables 4.2.6.8 and 6.1.1.4'

loop_
_geom_angle_atom_site_label_1
_geom_angle_atom_site_label_2
_geom_angle_atom_site_label_3
_geom_angle
_geom_angle_site_symmetry_1
_geom_angle_site_symmetry_3
O3 Zn1 O1 160.26(10) . .
O3 Zn1 O2 93.10(9) . .
O1 Zn1 O2 100.01(9) . .
O3 Zn1 O4 79.63(8) . .
O1 Zn1 O4 90.21(9) . .
O2 Zn1 O4 166.18(8) . .
O3 Zn1 O5 94.76(9) . 3_565
O1 Zn1 O5 102.01(9) . 3_565
O2 Zn1 O5 79.77(8) . 3_565
O4 Zn1 O5 89.08(9) . 3_565
O3 Zn1 O6 86.19(9) . 3_566
O1 Zn1 O6 79.12(8) . 3_566
O2 Zn1 O6 90.19(9) . 3_566
O4 Zn1 O6 100.93(9) . 3_566
O5 Zn1 O6 169.94(9) 3_565 3_566
C1 O1 Zn1 114.07(19) . .
C4 O2 Zn1 113.39(19) . .
C2 O3 Zn1 113.5(2) . .
C3 O4 Zn1 112.6(2) . .
C4 O5 Zn1 112.85(19) . 3_565
C1 O6 Zn1 112.6(2) . 3_566
O6 C1 O1 125.8(3) . .
O6 C1 C1 116.9(3) . 3_566
O1 C1 C1 117.3(3) . 3_566
O8 C2 O3 125.7(3) . .
O8 C2 C3 117.0(3) . .
O3 C2 C3 117.2(3) . .
O7 C3 O4 126.1(3) . .
O7 C3 C2 118.0(3) . .
O4 C3 C2 115.9(3) . .
O2 C4 O5 126.1(3) . .
O2 C4 C4 117.0(4) . 3_565
O5 C4 C4 116.9(4) . 3_565
H9C O9 H9D 109.6 . .
H10C O10 H10D 109.4 . .
H11A O11 H11B 109.3 . .
C9 N1 C6 109.8 . .
C9 N1 C7 110.1 . .
C6 N1 C7 109.7 . .
C9 N1 H1 109.1 . .
C6 N1 H1 109.1 . .
C7 N1 H1 109.1 . .
C10 N2 C8 109.0 . .
C10 N2 C5 110.0 . .
C8 N2 C5 110.4 . .
C10 N2 H2 109.1 . .
C8 N2 H2 109.1 . .
C5 N2 H2 109.1 . .
N2 C5 C6 108.8 . .
N2 C5 H5A 109.9 . .
C6 C5 H5A 109.9 . .
N2 C5 H5B 109.9 . .
C6 C5 H5B 109.9 . .
H5A C5 H5B 108.3 . .
N1 C6 C5 108.0 . .
N1 C6 H6A 110.1 . .
C5 C6 H6A 110.1 . .
N1 C6 H6B 110.1 . .
C5 C6 H6B 110.1 . .
H6A C6 H6B 108.4 . .
N1 C7 C8 108.5 . .
N1 C7 H7A 110.0 . .
C8 C7 H7A 110.0 . .
N1 C7 H7B 110.0 . .
C8 C7 H7B 110.0 . .
H7A C7 H7B 108.4 . .
N2 C8 C7 108.4 . .
N2 C8 H8A 110.0 . .
C7 C8 H8A 110.0 . .
N2 C8 H8B 110.0 . .
C7 C8 H8B 110.0 . .
H8A C8 H8B 108.4 . .
N1 C9 C10 108.8 . .
N1 C9 H9A 109.9 . .
C10 C9 H9A 109.9 . .
N1 C9 H9B 109.9 . .
C10 C9 H9B 109.9 . .
H9A C9 H9B 108.3 . .
N2 C10 C9 108.2 . .
N2 C10 H10A 110.1 . .
C9 C10 H10A 110.1 . .
N2 C10 H10B 110.1 . .
C9 C10 H10B 110.1 . .
H10A C10 H10B 108.4 . .

loop_
_geom_bond_atom_site_label_1
_geom_bond_atom_site_label_2
_geom_bond_distance
_geom_bond_site_symmetry_2
Zn1 O3 2.080(2) .
Zn1 O1 2.080(2) .
Zn1 O2 2.091(2) .
Zn1 O4 2.100(2) .
Zn1 O5 2.102(2) 3_565
Zn1 O6 2.139(2) 3_566
O1 C1 1.253(4) .
O2 C4 1.251(4) .
O3 C2 1.246(4) .
O4 C3 1.262(4) .
O5 C4 1.257(4) .
O5 Zn1 2.102(2) 3_565
O6 C1 1.248(3) .
O6 Zn1 2.139(2) 3_566
C1 C1 1.548(6) 3_566
C2 O8 1.236(4) .
C2 C3 1.551(5) .
C3 O7 1.240(4) .
C4 C4 1.553(6) 3_565
O9 H9C 0.8536 .
O9 H9D 0.8499 .
O10 H10C 0.8526 .
O10 H10D 0.8530 .
O11 H11A 0.8508 .
O11 H11B 0.8540 .
N1 C9 1.4790 .
N1 C6 1.4880 .
N1 C7 1.4931 .
N1 H1 0.9800 .
N2 C10 1.4867 .
N2 C8 1.4885 .
N2 C5 1.4886 .
N2 H2 0.9800 .
C5 C6 1.5192 .
C5 H5A 0.9700 .
C5 H5B 0.9700 .
C6 H6A 0.9700 .
C6 H6B 0.9700 .
C7 C8 1.5191 .
C7 H7A 0.9700 .
C7 H7B 0.9700 .
C8 H8A 0.9700 .
C8 H8B 0.9700 .
C9 C10 1.5157 .
C9 H9A 0.9700 .
C9 H9B 0.9700 .
C10 H10A 0.9700 .
C10 H10B 0.9700 .

loop_
_geom_hbond_atom_site_label_D
_geom_hbond_atom_site_label_H
_geom_hbond_atom_site_label_A
_geom_hbond_distance_DH
_geom_hbond_distance_HA
_geom_hbond_distance_DA
_geom_hbond_angle_DHA
_geom_hbond_site_symmetry_A
N1 H1 O10 0.98 1.86 2.724(3) 144.7 .
N2 H2 O7 0.98 2.20 2.945(3) 131.8 1_455
N2 H2 O8 0.98 1.83 2.690(3) 144.2 1_455
O9 H9C O6 0.85 2.03 2.872(4) 167.4 3_566
O10 H10D O3 0.85 2.20 3.004(4) 157.1 2_545
O10 H10C O7 0.85 2.01 2.852(4) 171.1 .
O11 H11A O3 0.85 2.01 2.834(4) 163.6 3_665
O11 H11B O8 0.85 1.94 2.763(3) 161.7 .
C6 H6B O5 0.97 2.49 3.047(3) 116.3 3_565
C7 H7A O11 0.97 2.28 3.140(3) 146.5 2_545

loop_
_geom_torsion_atom_site_label_1
_geom_torsion_atom_site_label_2
_geom_torsion_atom_site_label_3
_geom_torsion_atom_site_label_4
_geom_torsion
_geom_torsion_site_symmetry_1
_geom_torsion_site_symmetry_4
Zn1 O6 C1 O1 -179.0(3) 3_566 .
Zn1 O6 C1 C1 -0.1(4) 3_566 3_566
Zn1 O1 C1 O6 -179.7(3) . .
Zn1 O1 C1 C1 1.4(4) . 3_566
Zn1 O3 C2 O8 176.9(3) . .
Zn1 O3 C2 C3 -0.6(4) . .
Zn1 O4 C3 O7 -168.3(3) . .
Zn1 O4 C3 C2 11.5(4) . .
O8 C2 C3 O7 -5.7(5) . .
O3 C2 C3 O7 172.0(3) . .
O8 C2 C3 O4 174.5(3) . .
O3 C2 C3 O4 -7.8(5) . .
Zn1 O2 C4 O5 -177.7(2) . .
Zn1 O2 C4 C4 2.9(4) . 3_565
Zn1 O5 C4 O2 -177.3(2) 3_565 .
Zn1 O5 C4 C4 2.1(4) 3_565 3_565
C10 N2 C5 C6 68.0 . .
C8 N2 C5 C6 -52.4 . .
C9 N1 C6 C5 -52.6 . .
C7 N1 C6 C5 68.5 . .
N2 C5 C6 N1 -13.1 . .
C9 N1 C7 C8 67.0 . .
C6 N1 C7 C8 -53.9 . .
C10 N2 C8 C7 -54.0 . .
C5 N2 C8 C7 66.9 . .
N1 C7 C8 N2 -11.5 . .
C6 N1 C9 C10 69.1 . .
C7 N1 C9 C10 -51.7 . .
C8 N2 C10 C9 69.5 . .
C5 N2 C10 C9 -51.7 . .
N1 C9 C10 N2 -14.0 . .
